data_1576745
loop_
_publ_author_name
'Qi, Jun-Chao'
'Chen, Xiao-Gang'
'Wang, Zhen-Yu'
'Tang, Yuan-Yuan'
'Song, Xian-Jiang'
'Qin, Yan'
'Lv, Hui-Peng'
'Xiong, Ren-Gen'
'Liao, Wei-Qiang'

_publ_section_title
;
 Organic-inorganic perovskite ferroelectric catalytic selective alkyne
 coupling under ultrasound sonication.
;
_journal_issue 3
_journal_name_full 'Chemical science'
_journal_page_first 1792
_journal_page_last 1800
_journal_paper_doi 10.1039/d5sc07784b
_journal_volume 17
_journal_year 2026
_chemical_formula_moiety 'C18 H14'
_chemical_formula_sum 'C18 H14'
_chemical_formula_weight 230.29
_space_group_crystal_system triclinic
_space_group_IT_number 2
_space_group_name_Hall '-P 1'
_space_group_name_H-M_alt 'P -1'
_atom_sites_solution_hydrogens geom
_audit_creation_date 2025-08-31
_audit_creation_method
;
Olex2 1.3
(compiled 2020.11.12 svn.r5f609507 for OlexSys, GUI svn.r6408)
;
_audit_update_record
;
2025-08-31 deposited with the CCDC.	2025-11-18 downloaded from the CCDC.
;
_cell_angle_alpha 94.674(16)
_cell_angle_beta 108.090(18)
_cell_angle_gamma 98.755(14)
_cell_formula_units_Z 2
_cell_length_a 7.9679(14)
_cell_length_b 9.1231(15)
_cell_length_c 9.592(2)
_cell_measurement_reflns_used 2118
_cell_measurement_temperature 275(2)
_cell_measurement_theta_max 70.7650
_cell_measurement_theta_min 5.9360
_cell_volume 648.9(2)
_computing_cell_refinement 'CrysAlisPro 1.171.43.129a (Rigaku OD, 2024)'
_computing_data_collection 'CrysAlisPro system (CCD 43.129a 64-bit (release 29-06-2024))'
_computing_data_reduction 'CrysAlisPro 1.171.43.129a (Rigaku OD, 2024)'
_computing_molecular_graphics 'Olex2 1.3 (Dolomanov et al., 2009)'
_computing_publication_material 'Olex2 1.3 (Dolomanov et al., 2009)'
_computing_structure_refinement 'SHELXL 2018/3 (Sheldrick, 2015)'
_computing_structure_solution 'SHELXT 2018/2 (Sheldrick, 2018)'
_diffrn_ambient_environment air
_diffrn_ambient_temperature 275(2)
_diffrn_detector 'Hybrid Pixel Array Detector'
_diffrn_detector_area_resol_mean 10.0000
_diffrn_detector_type 'HyPix-Arc 150'
_diffrn_measured_fraction_theta_full 0.978
_diffrn_measured_fraction_theta_max 0.934
_diffrn_measurement_details
;
List of Runs (angles in degrees, time in seconds):

  # Type    Start    End  Width  t~exp~   \w     \q     \k     \f   Frames
#--------------------------------------------------------------------------
  1  \w    -87.00 -47.00   0.50    0.71    --  -60.77 -15.00 120.00   80
  2  \w    -95.00 -55.00   0.50    0.71    --  -60.77 -15.00  30.00   80
  3  \w   -101.00 -68.00   0.50    0.71    --  -60.77 -15.00   0.00   66
  4  \w   -116.00 -59.00   0.50    0.71    --  -75.45 -15.00   0.00  114
  5  \w   -104.00 -52.00   0.50    0.71    --  -60.77 -15.00 -60.00  104
  6  \w   -115.00 -89.00   0.50    0.71    --  -75.45 -15.00-120.00   52
  7  \w    -93.00 -43.00   0.50    0.71    --  -60.77 -15.00-120.00  100
  8  \w    -85.00 -60.00   0.50    0.71    --  -75.45 101.00-164.00   50
  9  \w    -57.00 -32.00   0.50    0.71    --  -60.77 125.00 -90.00   50
 10  \w    -99.00 -42.00   0.50    0.71    --  -75.45 125.00 -60.00  114
 11  \w    -98.00 -72.00   0.50    0.71    --  -78.89 120.00  51.39   52
 12  \w    -65.00 -39.00   0.50    0.71    --  -78.89 120.00  51.39   52
 13  \w    -65.00 -40.00   0.50    0.71    --  -78.00 121.00  91.50   50
 14  \w    -87.00 -43.00   0.50    0.71    --  -73.82 125.00 120.00   88
 15  \w    -99.00 -73.00   0.50    0.71    --  -78.00 121.00  91.50   52
 16  \w    -83.00 -47.00   0.50    0.71    --  -78.89 117.00-118.25   72
 17  \w    -97.00 -48.00   0.50    0.71    --  -78.89 116.00-155.53   98
 18  \w    -66.00 -22.00   0.50    0.71    --  -60.77 101.00-164.00   88
 19  \w    -73.00 -47.00   0.50    0.71    --  -73.82 101.00-164.00   52
 20  \w     55.00  87.00   0.50    0.71    --   74.97  15.00  60.00   64
 21  \w     55.00 114.00   0.50    0.71    --   74.97  15.00 -30.00  118
 22  \w     82.00 119.00   0.50    0.71    --   75.32  15.00-180.00   74
 23  \w     57.00 118.00   0.50    0.71    --   75.32  15.00-120.00  122
 24  \w     88.00 114.00   0.50    0.71    --   74.97  15.00 -90.00   52
 25  \w     58.00  84.00   0.50    0.71    --   74.97-101.00  90.00   52
 26  \w     33.00  60.00   0.50    0.71    --   75.32-125.00 150.00   54
 27  \w     48.00  74.00   0.50    0.71    --   60.40-125.00  90.00   52
 28  \w     40.00  98.00   0.50    0.71    --   75.32-125.00  60.00  116
 29  \w     33.00  98.00   0.50    0.71    --   75.32-125.00   0.00  130
 30  \w     39.00  65.00   0.50    0.71    --   60.40-125.00 -30.00   52
 31  \w     42.00  90.00   0.50    0.71    --   79.83-107.00  88.47   96
 32  \w     36.00  61.00   0.50    0.71    --   75.32-101.00  90.00   50
 33  \w     22.00  54.00   0.50    0.71    --   60.40-101.00  90.00   64
 34  \w     50.00  99.00   0.50    0.71    --   75.32-125.00-120.00   98
 35  \w     23.00  82.00   0.50    0.71    --   60.40-125.00-180.00  118
;
_diffrn_measurement_device 'four-circle diffractometer'
_diffrn_measurement_device_type 'XtaLAB Synergy R, DW system, HyPix-Arc 150'
_diffrn_measurement_method '\w scans'
_diffrn_orient_matrix_type 'CrysAlisPro convention (1999,Acta A55,543-557)'
_diffrn_orient_matrix_UB_11 -0.0731184000
_diffrn_orient_matrix_UB_12 0.0325556000
_diffrn_orient_matrix_UB_13 0.1280349000
_diffrn_orient_matrix_UB_21 -0.1890445000
_diffrn_orient_matrix_UB_22 -0.0812740000
_diffrn_orient_matrix_UB_23 -0.0984970000
_diffrn_orient_matrix_UB_31 0.0423400000
_diffrn_orient_matrix_UB_32 -0.1486082000
_diffrn_orient_matrix_UB_33 0.0547857000
_diffrn_radiation_monochromator mirror
_diffrn_radiation_probe x-ray
_diffrn_radiation_type 'Cu K\a'
_diffrn_radiation_wavelength 1.54184
_diffrn_reflns_av_R_equivalents 0.0182
_diffrn_reflns_av_unetI/netI 0.0249
_diffrn_reflns_Laue_measured_fraction_full 0.978
_diffrn_reflns_Laue_measured_fraction_max 0.934
_diffrn_reflns_limit_h_max 9
_diffrn_reflns_limit_h_min -9
_diffrn_reflns_limit_k_max 7
_diffrn_reflns_limit_k_min -11
_diffrn_reflns_limit_l_max 11
_diffrn_reflns_limit_l_min -11
_diffrn_reflns_number 7331
_diffrn_reflns_point_group_measured_fraction_full 0.978
_diffrn_reflns_point_group_measured_fraction_max 0.934
_diffrn_reflns_theta_full 67.684
_diffrn_reflns_theta_max 73.532
_diffrn_reflns_theta_min 4.897
_diffrn_source 'Rotating-anode X-ray tube'
_diffrn_source_type 'Rigaku (Cu) X-ray Source'
_exptl_absorpt_coefficient_mu 0.502
_exptl_absorpt_correction_T_max 1.00000
_exptl_absorpt_correction_T_min 0.78443
_exptl_absorpt_correction_type multi-scan
_exptl_absorpt_process_details
;
CrysAlisPro 1.171.43.129a (Rigaku Oxford Diffraction, 2024)
Empirical absorption correction using spherical harmonics,
implemented in SCALE3 ABSPACK scaling algorithm.
;
_exptl_crystal_colour colourless
_exptl_crystal_colour_primary colourless
_exptl_crystal_density_diffrn 1.179
_exptl_crystal_description plate
_exptl_crystal_F_000 244
_refine_diff_density_max 0.209
_refine_diff_density_min -0.177
_refine_diff_density_rms 0.040
_refine_ls_extinction_method none
_refine_ls_goodness_of_fit_ref 1.027
_refine_ls_hydrogen_treatment constr
_refine_ls_matrix_type full
_refine_ls_number_parameters 165
_refine_ls_number_reflns 2437
_refine_ls_number_restraints 0
_refine_ls_restrained_S_all 1.027
_refine_ls_R_factor_all 0.0878
_refine_ls_R_factor_gt 0.0589
_refine_ls_shift/su_max 0.000
_refine_ls_shift/su_mean 0.000
_refine_ls_structure_factor_coef Fsqd
_refine_ls_weighting_details 'w=1/[\s^2^(Fo^2^)+(0.1228P)^2^+0.0552P] where P=(Fo^2^+2Fc^2^)/3'
_refine_ls_weighting_scheme calc
_refine_ls_wR_factor_gt 0.1936
_refine_ls_wR_factor_ref 0.2258
_reflns_Friedel_coverage 0.000
_reflns_number_gt 1320
_reflns_number_total 2437
_reflns_threshold_expression 'I > 2\s(I)'
_cod_data_source_file d5sc07784b2.cif
_cod_data_source_block 2c
_cod_database_code 1576745
_shelx_shelxl_version_number 2018/3
_chemical_oxdiff_formula 'C H '
_shelx_space_group_comment
;
The symmetry employed for this shelxl refinement is uniquely defined
by the following loop, which should always be used as a source of
symmetry information in preference to the above space-group names.
They are only intended as comments.
;
_reflns_odcompleteness_completeness 98.02
_reflns_odcompleteness_iscentric 1
_reflns_odcompleteness_theta 66.97
_olex2_refinement_description
;
1. Fixed Uiso
 At 1.2 times of:
  All C(H) groups
 At 1.5 times of:
  All C(H,H,H) groups
2.a Aromatic/amide H refined with riding coordinates:
 C6(H6), C12(H12), C2(H2), C15(H15), C16(H16), C5(H5), C13(H13), C3(H3)
2.b Idealised Me refined as rotating group:
 C18(H18A,H18B,H18C), C17(H17A,H17B,H17C)
;
_olex2_submission_special_instructions 'No special instructions were received'
_oxdiff_exptl_absorpt_empirical_details
;
Empirical correction (ABSPACK) includes:
- Absorption correction using spherical harmonics
- Frame scaling
;
_oxdiff_exptl_absorpt_empirical_full_max 1.475
_oxdiff_exptl_absorpt_empirical_full_min 0.550

loop_
_space_group_symop_operation_xyz
'x, y, z'
'-x, -y, -z'

loop_
_atom_site_label
_atom_site_type_symbol
_atom_site_fract_x
_atom_site_fract_y
_atom_site_fract_z
_atom_site_U_iso_or_equiv
_atom_site_adp_type
_atom_site_occupancy
_atom_site_site_symmetry_order
_atom_site_calc_flag
_atom_site_refinement_flags_posn
_atom_site_refinement_flags_adp
_atom_site_refinement_flags_occupancy
_atom_site_disorder_assembly
_atom_site_disorder_group
C11 C 0.1999(2) -0.10510(17) 0.7469(2) 0.0537(5) Uani 1 1 d . . . . .
C14 C 0.0499(2) -0.40185(18) 0.7553(2) 0.0572(5) Uani 1 1 d . . . . .
C7 C 0.4707(2) 0.45234(18) 0.7500(2) 0.0587(5) Uani 1 1 d . . . . .
C1 C 0.5466(2) 0.60540(17) 0.7501(2) 0.0539(5) Uani 1 1 d . . . . .
C9 C 0.3363(2) 0.17589(17) 0.74591(19) 0.0606(6) Uani 1 1 d . . . . .
C6 C 0.5012(2) 0.67145(18) 0.6206(2) 0.0597(5) Uani 1 1 d . . . . .
H6 H 0.419125 0.616609 0.533816 0.072 Uiso 1 1 calc R U . . .
C4 C 0.6998(2) 0.90279(17) 0.7477(2) 0.0547(5) Uani 1 1 d . . . . .
C12 C 0.2647(2) -0.17463(18) 0.8715(2) 0.0609(5) Uani 1 1 d . . . . .
H12 H 0.358665 -0.122510 0.952956 0.073 Uiso 1 1 calc R U . . .
C2 C 0.6687(3) 0.69030(19) 0.8777(2) 0.0622(5) Uani 1 1 d . . . . .
H2 H 0.700194 0.648505 0.965336 0.075 Uiso 1 1 calc R U . . .
C15 C -0.0120(3) -0.33225(18) 0.6311(2) 0.0627(5) Uani 1 1 d . . . . .
H15 H -0.104701 -0.385220 0.549212 0.075 Uiso 1 1 calc R U . . .
C16 C 0.0606(3) -0.18598(19) 0.6259(2) 0.0631(6) Uani 1 1 d . . . . .
H16 H 0.016225 -0.141621 0.541356 0.076 Uiso 1 1 calc R U . . .
C5 C 0.5777(3) 0.81804(19) 0.6205(2) 0.0630(6) Uani 1 1 d . . . . .
H5 H 0.546409 0.860472 0.533268 0.076 Uiso 1 1 calc R U . . .
C10 C 0.2750(3) 0.04729(19) 0.7442(2) 0.0593(5) Uani 1 1 d . . . . .
C13 C 0.1898(3) -0.32097(18) 0.8748(2) 0.0616(5) Uani 1 1 d . . . . .
H13 H 0.234259 -0.365890 0.958884 0.074 Uiso 1 1 calc R U . . .
C3 C 0.7436(3) 0.83631(19) 0.8757(2) 0.0641(5) Uani 1 1 d . . . . .
H3 H 0.825593 0.891440 0.962320 0.077 Uiso 1 1 calc R U . . .
C8 C 0.4081(2) 0.32347(18) 0.74761(19) 0.0604(6) Uani 1 1 d . . . . .
C18 C 0.7832(3) 1.0620(2) 0.7459(3) 0.0750(6) Uani 1 1 d . . . . .
H18A H 0.784967 1.074540 0.647938 0.113 Uiso 1 1 calc R U . . .
H18B H 0.903925 1.084196 0.814010 0.113 Uiso 1 1 calc R U . . .
H18C H 0.713914 1.128774 0.774670 0.113 Uiso 1 1 calc R U . . .
C17 C -0.0303(3) -0.56118(19) 0.7608(3) 0.0756(6) Uani 1 1 d . . . . .
H17A H -0.157382 -0.579340 0.709133 0.113 Uiso 1 1 calc R U . . .
H17B H -0.009183 -0.577090 0.862021 0.113 Uiso 1 1 calc R U . . .
H17C H 0.024438 -0.628518 0.714569 0.113 Uiso 1 1 calc R U . . .

loop_
_atom_site_aniso_label
_atom_site_aniso_U_11
_atom_site_aniso_U_22
_atom_site_aniso_U_33
_atom_site_aniso_U_23
_atom_site_aniso_U_13
_atom_site_aniso_U_12
C11 0.0589(12) 0.0393(9) 0.0656(12) 0.0072(8) 0.0261(10) 0.0049(8)
C14 0.0528(12) 0.0430(10) 0.0770(14) 0.0066(9) 0.0259(10) 0.0040(8)
C7 0.0650(12) 0.0426(9) 0.0668(12) 0.0059(8) 0.0236(10) 0.0014(8)
C1 0.0565(12) 0.0419(9) 0.0635(12) 0.0060(8) 0.0228(10) 0.0037(8)
C9 0.0697(13) 0.0439(10) 0.0685(13) 0.0081(8) 0.0264(10) 0.0033(8)
C6 0.0645(12) 0.0462(10) 0.0575(11) 0.0020(8) 0.0115(9) -0.0016(8)
C4 0.0569(12) 0.0388(9) 0.0700(13) 0.0064(8) 0.0255(10) 0.0038(8)
C12 0.0612(11) 0.0462(10) 0.0675(12) 0.0023(8) 0.0160(9) 0.0000(8)
C2 0.0748(13) 0.0476(10) 0.0589(12) 0.0091(8) 0.0169(10) 0.0048(8)
C15 0.0616(12) 0.0473(10) 0.0699(13) 0.0035(9) 0.0152(10) -0.0022(8)
C16 0.0719(13) 0.0490(10) 0.0638(12) 0.0112(9) 0.0175(10) 0.0057(9)
C5 0.0770(13) 0.0491(10) 0.0627(12) 0.0159(9) 0.0224(10) 0.0082(9)
C10 0.0657(12) 0.0455(9) 0.0696(13) 0.0078(8) 0.0293(10) 0.0043(8)
C13 0.0671(12) 0.0478(10) 0.0687(13) 0.0136(9) 0.0207(10) 0.0069(8)
C3 0.0668(13) 0.0479(10) 0.0668(13) -0.0002(9) 0.0133(10) 0.0009(8)
C8 0.0678(13) 0.0465(10) 0.0669(12) 0.0083(8) 0.0253(10) 0.0030(8)
C18 0.0771(14) 0.0462(11) 0.1011(17) 0.0121(10) 0.0342(13) -0.0017(9)
C17 0.0748(14) 0.0435(10) 0.1039(17) 0.0127(10) 0.0291(12) -0.0035(9)

loop_
_atom_type_symbol
_atom_type_description
_atom_type_scat_dispersion_real
_atom_type_scat_dispersion_imag
_atom_type_scat_source
C C 0.0181 0.0091 'International Tables Vol C Tables 4.2.6.8 and 6.1.1.4'
H H 0.0000 0.0000 'International Tables Vol C Tables 4.2.6.8 and 6.1.1.4'

loop_
_geom_angle_atom_site_label_1
_geom_angle_atom_site_label_2
_geom_angle_atom_site_label_3
_geom_angle
_geom_angle_site_symmetry_1
_geom_angle_site_symmetry_3
_geom_angle_publ_flag
C12 C11 C10 120.42(18) . . ?
C16 C11 C12 118.75(16) . . ?
C16 C11 C10 120.83(17) . . ?
C15 C14 C17 121.40(18) . . ?
C13 C14 C15 117.92(17) . . ?
C13 C14 C17 120.67(18) . . ?
C8 C7 C1 178.7(2) . . ?
C6 C1 C7 120.54(17) . . ?
C2 C1 C7 121.00(17) . . ?
C2 C1 C6 118.45(16) . . ?
C10 C9 C8 179.47(19) . . ?
C1 C6 H6 119.8 . . ?
C5 C6 C1 120.32(18) . . ?
C5 C6 H6 119.8 . . ?
C5 C4 C3 117.93(17) . . ?
C5 C4 C18 120.76(18) . . ?
C3 C4 C18 121.31(18) . . ?
C11 C12 H12 119.9 . . ?
C13 C12 C11 120.29(19) . . ?
C13 C12 H12 119.9 . . ?
C1 C2 H2 119.8 . . ?
C3 C2 C1 120.45(18) . . ?
C3 C2 H2 119.8 . . ?
C14 C15 H15 119.2 . . ?
C16 C15 C14 121.61(19) . . ?
C16 C15 H15 119.2 . . ?
C11 C16 H16 120.0 . . ?
C15 C16 C11 120.08(18) . . ?
C15 C16 H16 120.0 . . ?
C6 C5 C4 121.29(18) . . ?
C6 C5 H5 119.4 . . ?
C4 C5 H5 119.4 . . ?
C9 C10 C11 177.91(19) . . ?
C14 C13 H13 119.3 . . ?
C12 C13 C14 121.33(19) . . ?
C12 C13 H13 119.3 . . ?
C4 C3 H3 119.2 . . ?
C2 C3 C4 121.56(19) . . ?
C2 C3 H3 119.2 . . ?
C7 C8 C9 179.55(19) . . ?
C4 C18 H18A 109.5 . . ?
C4 C18 H18B 109.5 . . ?
C4 C18 H18C 109.5 . . ?
H18A C18 H18B 109.5 . . ?
H18A C18 H18C 109.5 . . ?
H18B C18 H18C 109.5 . . ?
C14 C17 H17A 109.5 . . ?
C14 C17 H17B 109.5 . . ?
C14 C17 H17C 109.5 . . ?
H17A C17 H17B 109.5 . . ?
H17A C17 H17C 109.5 . . ?
H17B C17 H17C 109.5 . . ?

loop_
_geom_bond_atom_site_label_1
_geom_bond_atom_site_label_2
_geom_bond_distance
_geom_bond_site_symmetry_2
_geom_bond_publ_flag
C11 C12 1.392(3) . ?
C11 C16 1.391(3) . ?
C11 C10 1.433(2) . ?
C14 C15 1.386(3) . ?
C14 C13 1.385(3) . ?
C14 C17 1.508(2) . ?
C7 C1 1.435(2) . ?
C7 C8 1.200(2) . ?
C1 C6 1.396(2) . ?
C1 C2 1.386(3) . ?
C9 C10 1.197(2) . ?
C9 C8 1.377(2) . ?
C6 H6 0.9300 . ?
C6 C5 1.383(2) . ?
C4 C5 1.383(3) . ?
C4 C3 1.384(3) . ?
C4 C18 1.506(2) . ?
C12 H12 0.9300 . ?
C12 C13 1.384(2) . ?
C2 H2 0.9300 . ?
C2 C3 1.379(2) . ?
C15 H15 0.9300 . ?
C15 C16 1.383(2) . ?
C16 H16 0.9300 . ?
C5 H5 0.9300 . ?
C13 H13 0.9300 . ?
C3 H3 0.9300 . ?
C18 H18A 0.9600 . ?
C18 H18B 0.9600 . ?
C18 H18C 0.9600 . ?
C17 H17A 0.9600 . ?
C17 H17B 0.9600 . ?
C17 H17C 0.9600 . ?

loop_
_geom_torsion_atom_site_label_1
_geom_torsion_atom_site_label_2
_geom_torsion_atom_site_label_3
_geom_torsion_atom_site_label_4
_geom_torsion
_geom_torsion_site_symmetry_1
_geom_torsion_site_symmetry_2
_geom_torsion_site_symmetry_3
_geom_torsion_site_symmetry_4
_geom_torsion_publ_flag
C11 C12 C13 C14 0.1(3) . . . . ?
C14 C15 C16 C11 0.3(3) . . . . ?
C7 C1 C6 C5 -178.62(16) . . . . ?
C7 C1 C2 C3 178.60(16) . . . . ?
C1 C6 C5 C4 -0.2(3) . . . . ?
C1 C2 C3 C4 0.2(3) . . . . ?
C6 C1 C2 C3 -0.3(3) . . . . ?
C12 C11 C16 C15 0.5(3) . . . . ?
C2 C1 C6 C5 0.3(3) . . . . ?
C15 C14 C13 C12 0.7(3) . . . . ?
C16 C11 C12 C13 -0.7(3) . . . . ?
C5 C4 C3 C2 -0.1(3) . . . . ?
C10 C11 C12 C13 178.84(16) . . . . ?
C10 C11 C16 C15 -179.07(15) . . . . ?
C13 C14 C15 C16 -0.9(3) . . . . ?
C3 C4 C5 C6 0.0(3) . . . . ?
C18 C4 C5 C6 179.55(15) . . . . ?
C18 C4 C3 C2 -179.56(16) . . . . ?
C17 C14 C15 C16 179.69(17) . . . . ?
C17 C14 C13 C12 -179.92(15) . . . . ?
